data_7029413
loop_
_publ_author_name
'Kim, Hyun-Chul'
'Lee, Young Sun'
'Huh, Seong'
'Lee, Suk Joong'
'Kim, Youngmee'

_publ_section_title
;
 CO2 selective 1D double chain dipyridyl-porphyrin based porous
 coordination polymers.
;
_journal_issue 15
_journal_name_full 'Dalton transactions (Cambridge, England : 2003)'
_journal_page_first 5680
_journal_page_last 5686
_journal_paper_doi 10.1039/c3dt53287a
_journal_volume 43
_journal_year 2014
_chemical_formula_sum 'C132 H92 Co3 N20 O2'
_chemical_formula_weight 2167.05
_chemical_name_systematic
; 
 ? 
;
_space_group_IT_number 2
_symmetry_cell_setting triclinic
_symmetry_space_group_name_Hall '-P 1'
_symmetry_space_group_name_H-M 'P -1'
_atom_sites_solution_hydrogens geom
_atom_sites_solution_primary direct
_atom_sites_solution_secondary difmap
_audit_creation_method SHELXL-97
_cell_angle_alpha 90.03(3)
_cell_angle_beta 104.37(3)
_cell_angle_gamma 98.74(3)
_cell_formula_units_Z 1
_cell_length_a 11.898(2)
_cell_length_b 14.656(3)
_cell_length_c 16.595(3)
_cell_measurement_reflns_used 11909
_cell_measurement_temperature 170(2)
_cell_measurement_theta_max 27.6
_cell_measurement_theta_min 2.7
_cell_volume 2768.5(10)
_computing_cell_refinement 'Bruker SMART'
_computing_data_collection 'Bruker SMART'
_computing_data_reduction 'Bruker SAINT'
_computing_molecular_graphics 'Bruker SHELXTL'
_computing_publication_material 'Bruker SHELXTL'
_computing_structure_refinement 'SHELXL-97 (Sheldrick, 2008)'
_computing_structure_solution 'SHELXS-97 (Sheldrick, 2008)'
_diffrn_ambient_temperature 170(2)
_diffrn_measured_fraction_theta_full 0.970
_diffrn_measured_fraction_theta_max 0.970
_diffrn_measurement_device_type 'Bruker SMART APEX CCD'
_diffrn_measurement_method '\f and \w scans'
_diffrn_radiation_monochromator graphite
_diffrn_radiation_source 'fine-focus sealed tube'
_diffrn_radiation_type MoK\a
_diffrn_radiation_wavelength 0.71073
_diffrn_reflns_av_R_equivalents 0.0418
_diffrn_reflns_av_unetI/netI 0.1104
_diffrn_reflns_limit_h_max 13
_diffrn_reflns_limit_h_min -14
_diffrn_reflns_limit_k_max 17
_diffrn_reflns_limit_k_min -15
_diffrn_reflns_limit_l_max 19
_diffrn_reflns_limit_l_min -18
_diffrn_reflns_number 14201
_diffrn_reflns_theta_full 25.00
_diffrn_reflns_theta_max 25.00
_diffrn_reflns_theta_min 1.79
_exptl_absorpt_coefficient_mu 0.508
_exptl_absorpt_correction_T_max 0.9800
_exptl_absorpt_correction_T_min 0.8383
_exptl_absorpt_correction_type multi-scan
_exptl_absorpt_process_details '(SADABS; Bruker, 1997)'
_exptl_crystal_colour 'dark blue'
_exptl_crystal_density_diffrn 1.300
_exptl_crystal_density_method 'not measured'
_exptl_crystal_description block
_exptl_crystal_F_000 1121
_exptl_crystal_size_max 0.36
_exptl_crystal_size_mid 0.10
_exptl_crystal_size_min 0.04
_refine_diff_density_max 1.427
_refine_diff_density_min -0.472
_refine_diff_density_rms 0.106
_refine_ls_extinction_method none
_refine_ls_goodness_of_fit_ref 0.992
_refine_ls_hydrogen_treatment constr
_refine_ls_matrix_type full
_refine_ls_number_parameters 734
_refine_ls_number_reflns 9458
_refine_ls_number_restraints 68
_refine_ls_restrained_S_all 0.989
_refine_ls_R_factor_all 0.1117
_refine_ls_R_factor_gt 0.0704
_refine_ls_shift/su_max 0.002
_refine_ls_shift/su_mean 0.001
_refine_ls_structure_factor_coef Fsqd
_refine_ls_weighting_details 'calc w=1/[\s^2^(Fo^2^)+(0.1224P)^2^+0.0000P] where P=(Fo^2^+2Fc^2^)/3'
_refine_ls_weighting_scheme calc
_refine_ls_wR_factor_gt 0.1826
_refine_ls_wR_factor_ref 0.2061
_reflns_number_gt 6029
_reflns_number_total 9458
_reflns_threshold_expression >2sigma(I)
_cod_data_source_file c3dt53287a.txt
_cod_data_source_block ye128sadp-1
_cod_depositor_comments
;
The following automatic conversions were performed:

'_symmetry_cell_setting' value 'Triclinic' changed to 'triclinic'
according to
/usr/data/users/saulius/crontab/automatic-downloads/current/RSC/lib/dictionaries/cif_core.dic
dictionary named 'cif_core.dic' version 2.4.2 from 2011-04-26.

Automatic conversion script
Id: cif_fix_values 2281 2013-09-26 08:29:07Z andrius 
;
_cod_original_sg_symbol_H-M P-1
_cod_database_code 7029413

loop_
_symmetry_equiv_pos_as_xyz
'x, y, z'
'-x, -y, -z'

loop_
_atom_site_label
_atom_site_type_symbol
_atom_site_fract_x
_atom_site_fract_y
_atom_site_fract_z
_atom_site_U_iso_or_equiv
_atom_site_adp_type
_atom_site_occupancy
_atom_site_symmetry_multiplicity
_atom_site_calc_flag
_atom_site_refinement_flags
Co1 Co 0.89262(5) 0.56473(4) 0.85642(4) 0.0218(2) Uani 1 1 d .
Co2 Co 0.5000 1.0000 0.5000 0.0194(2) Uani 1 2 d S
N11 N 0.9075(3) 0.6022(2) 0.9733(2) 0.0234(9) Uani 1 1 d .
N12 N 1.0019(3) 0.6764(3) 0.8449(2) 0.0256(9) Uani 1 1 d .
N13 N 0.9010(3) 0.5176(2) 0.7472(2) 0.0224(8) Uani 1 1 d .
N14 N 0.7874(3) 0.4512(3) 0.8682(2) 0.0268(9) Uani 1 1 d .
N15 N 1.2288(6) 0.9910(3) 1.1354(3) 0.0589(15) Uani 1 1 d .
N16 N 0.3888(4) 0.8747(3) 0.4211(2) 0.0281(9) Uani 1 1 d .
N21 N 0.4607(3) 0.9542(2) 0.6052(2) 0.0237(9) Uani 1 1 d .
N22 N 0.3683(3) 1.0700(2) 0.4786(2) 0.0231(9) Uani 1 1 d .
N23 N 0.7498(3) 0.6405(3) 0.8024(2) 0.0247(9) Uani 1 1 d .
C11 C 0.8508(4) 0.5575(3) 1.0283(3) 0.0264(11) Uani 1 1 d .
C12 C 0.8945(4) 0.6024(3) 1.1101(3) 0.0303(11) Uani 1 1 d .
H12 H 0.8713 0.5840 1.1579 0.036 Uiso 1 1 calc R
C13 C 0.9741(4) 0.6749(3) 1.1043(3) 0.0272(11) Uani 1 1 d .
H13 H 1.0173 0.7165 1.1472 0.033 Uiso 1 1 calc R
C14 C 0.9802(4) 0.6765(3) 1.0190(3) 0.0259(11) Uani 1 1 d .
C15 C 1.0440(4) 0.7490(3) 0.9857(3) 0.0278(11) Uani 1 1 d .
C16 C 1.0460(4) 0.7496(3) 0.9018(3) 0.0267(11) Uani 1 1 d .
C17 C 1.0941(5) 0.8279(3) 0.8626(3) 0.0363(13) Uani 1 1 d .
H17 H 1.1278 0.8856 0.8879 0.044 Uiso 1 1 calc R
C18 C 1.0818(5) 0.8029(4) 0.7830(3) 0.0389(13) Uani 1 1 d .
H18 H 1.1048 0.8401 0.7427 0.047 Uiso 1 1 calc R
C19 C 1.0269(4) 0.7090(3) 0.7713(3) 0.0302(11) Uani 1 1 d .
C110 C 1.0104(4) 0.6534(3) 0.6985(3) 0.0292(11) Uani 1 1 d .
C111 C 0.9595(4) 0.5620(3) 0.6921(3) 0.0272(11) Uani 1 1 d .
C112 C 0.9556(5) 0.4995(4) 0.6242(3) 0.0349(12) Uani 1 1 d .
H112 H 0.9908 0.5123 0.5805 0.042 Uiso 1 1 calc R
C113 C 0.8914(5) 0.4193(4) 0.6358(3) 0.0364(13) Uani 1 1 d .
H113 H 0.8742 0.3660 0.6016 0.044 Uiso 1 1 calc R
C114 C 0.8545(4) 0.4309(3) 0.7104(3) 0.0261(11) Uani 1 1 d .
C115 C 0.7729(4) 0.3675(3) 0.7374(3) 0.0276(11) Uani 1 1 d .
C116 C 0.7387(4) 0.3812(3) 0.8105(3) 0.0249(10) Uani 1 1 d .
C117 C 0.6442(5) 0.3220(3) 0.8345(3) 0.0336(12) Uani 1 1 d .
H117 H 0.5961 0.2708 0.8044 0.040 Uiso 1 1 calc R
C118 C 0.6401(5) 0.3555(3) 0.9084(3) 0.0335(12) Uani 1 1 d .
H118 H 0.5878 0.3322 0.9395 0.040 Uiso 1 1 calc R
C119 C 0.7304(4) 0.4336(3) 0.9308(3) 0.0266(11) Uani 1 1 d .
C120 C 0.7602(4) 0.4819(3) 1.0072(3) 0.0279(11) Uani 1 1 d .
C121 C 1.1069(5) 0.8318(3) 1.0389(3) 0.0322(12) Uani 1 1 d .
C122 C 1.0501(6) 0.8906(4) 1.0732(4) 0.0474(15) Uani 1 1 d .
H122 H 0.9690 0.8778 1.0650 0.057 Uiso 1 1 calc R
C123 C 1.1119(7) 0.9673(4) 1.1190(4) 0.0602(19) Uani 1 1 d .
H123 H 1.0702 1.0058 1.1404 0.072 Uiso 1 1 calc R
C124 C 1.2841(6) 0.9341(4) 1.1037(4) 0.0540(16) Uani 1 1 d .
H124 H 1.3656 0.9478 1.1147 0.065 Uiso 1 1 calc R
C125 C 1.2291(5) 0.8557(4) 1.0553(3) 0.0396(13) Uani 1 1 d .
H125 H 1.2728 0.8189 1.0338 0.047 Uiso 1 1 calc R
C126 C 1.0495(3) 0.6958(2) 0.62534(17) 0.0338(12) Uani 1 1 d G
C127 C 1.1653(3) 0.7371(3) 0.63408(19) 0.0574(18) Uani 1 1 d G
H127 H 1.2200 0.7367 0.6849 0.069 Uiso 1 1 calc R
C128 C 1.1992(3) 0.7787(3) 0.5668(3) 0.067(2) Uani 1 1 d G
H128 H 1.2767 0.8063 0.5727 0.080 Uiso 1 1 calc R
C129 C 1.1173(4) 0.7792(3) 0.4908(2) 0.060(2) Uani 1 1 d G
H129 H 1.1401 0.8071 0.4458 0.072 Uiso 1 1 calc R
C130 C 1.0015(3) 0.7380(3) 0.48205(17) 0.0526(17) Uani 1 1 d G
H130 H 0.9468 0.7383 0.4312 0.063 Uiso 1 1 calc R
C131 C 0.9676(2) 0.6963(2) 0.5493(2) 0.0364(13) Uani 1 1 d G
H131 H 0.8901 0.6687 0.5435 0.044 Uiso 1 1 calc R
C132 C 0.7179(4) 0.2825(3) 0.6824(3) 0.0280(11) Uani 1 1 d .
C133 C 0.7303(4) 0.1942(3) 0.7086(3) 0.0290(11) Uani 1 1 d .
H133 H 0.7744 0.1858 0.7620 0.035 Uiso 1 1 calc R
C134 C 0.6778(4) 0.1189(3) 0.6561(3) 0.0272(11) Uani 1 1 d .
H134 H 0.6891 0.0605 0.6751 0.033 Uiso 1 1 calc R
C135 C 0.4023(5) 0.7897(3) 0.4457(3) 0.0326(12) Uani 1 1 d .
H135 H 0.4484 0.7832 0.4989 0.039 Uiso 1 1 calc R
C136 C 0.6484(5) 0.2893(3) 0.6032(3) 0.0325(12) Uani 1 1 d .
H136 H 0.6357 0.3470 0.5828 0.039 Uiso 1 1 calc R
C137 C 0.6956(4) 0.4479(3) 1.0710(3) 0.0266(11) Uani 1 1 d .
C138 C 0.7104(5) 0.3642(4) 1.1067(4) 0.0422(14) Uani 1 1 d .
H138 H 0.7659 0.3316 1.0946 0.051 Uiso 1 1 calc R
C139 C 0.6436(5) 0.3278(4) 1.1603(4) 0.0487(16) Uani 1 1 d .
H139 H 0.6526 0.2703 1.1825 0.058 Uiso 1 1 calc R
C140 C 0.5634(5) 0.3775(4) 1.1807(4) 0.0513(16) Uani 1 1 d .
H140 H 0.5204 0.3547 1.2182 0.062 Uiso 1 1 calc R
C141 C 0.5483(6) 0.4598(4) 1.1453(4) 0.0543(17) Uani 1 1 d .
H141 H 0.4923 0.4919 1.1572 0.065 Uiso 1 1 calc R
C142 C 0.6147(5) 0.4971(4) 1.0919(4) 0.0450(15) Uani 1 1 d .
H142 H 0.6052 0.5547 1.0700 0.054 Uiso 1 1 calc R
C21 C 0.3751(4) 0.9790(3) 0.6401(3) 0.0270(11) Uani 1 1 d .
C22 C 0.3799(4) 0.9365(3) 0.7185(3) 0.0299(11) Uani 1 1 d .
H22 H 0.3335 0.9446 0.7547 0.036 Uiso 1 1 calc R
C23 C 0.4645(4) 0.8824(3) 0.7297(3) 0.0280(11) Uani 1 1 d .
H23 H 0.4858 0.8448 0.7743 0.034 Uiso 1 1 calc R
C24 C 0.5153(4) 0.8941(3) 0.6597(3) 0.0221(10) Uani 1 1 d .
C25 C 0.6080(4) 0.8518(3) 0.6490(3) 0.0229(10) Uani 1 1 d .
C26 C 0.6643(4) 0.8717(3) 0.5852(3) 0.0265(11) Uani 1 1 d .
C27 C 0.2331(5) 1.1653(4) 0.4206(3) 0.0402(14) Uani 1 1 d .
H27 H 0.1942 1.2050 0.3841 0.048 Uiso 1 1 calc R
C28 C 0.2041(5) 1.1314(4) 0.4892(4) 0.0481(16) Uani 1 1 d .
H28 H 0.1406 1.1429 0.5089 0.058 Uiso 1 1 calc R
C29 C 0.2885(4) 1.0746(4) 0.5263(3) 0.0325(12) Uani 1 1 d .
C210 C 0.2935(4) 1.0345(3) 0.6029(3) 0.0315(12) Uani 1 1 d .
C211 C 0.6493(4) 0.7774(3) 0.7053(3) 0.0238(10) Uani 1 1 d .
C212 C 0.7051(4) 0.7956(3) 0.7889(3) 0.0253(11) Uani 1 1 d .
H212 H 0.7100 0.8534 0.8139 0.030 Uiso 1 1 calc R
C213 C 0.7539(4) 0.7247(3) 0.8346(3) 0.0281(11) Uani 1 1 d .
H213 H 0.7913 0.7370 0.8906 0.034 Uiso 1 1 calc R
C214 C 0.6885(4) 0.6221(3) 0.7232(3) 0.0250(10) Uani 1 1 d .
H214 H 0.6809 0.5627 0.7007 0.030 Uiso 1 1 calc R
C215 C 0.6356(4) 0.6876(3) 0.6732(3) 0.0265(11) Uani 1 1 d .
H215 H 0.5918 0.6716 0.6191 0.032 Uiso 1 1 calc R
C216 C 0.2053(3) 1.0570(3) 0.6482(2) 0.0417(14) Uani 1 1 d G
C217 C 0.0954(4) 1.0024(3) 0.6331(3) 0.067(2) Uani 1 1 d G
H217 H 0.0789 0.9494 0.5987 0.080 Uiso 1 1 calc R
C218 C 0.0103(3) 1.0269(4) 0.6694(3) 0.102(3) Uani 1 1 d G
H218 H -0.0632 0.9903 0.6593 0.122 Uiso 1 1 calc R
C219 C 0.0350(4) 1.1061(4) 0.7209(3) 0.088(3) Uani 1 1 d G
H219 H -0.0219 1.1225 0.7452 0.105 Uiso 1 1 calc R
C220 C 0.1449(5) 1.1607(3) 0.7360(3) 0.095(3) Uani 1 1 d G
H220 H 0.1614 1.2137 0.7704 0.114 Uiso 1 1 calc R
C221 C 0.2300(4) 1.1362(3) 0.6997(3) 0.081(3) Uani 1 1 d G
H221 H 0.3036 1.1727 0.7098 0.098 Uiso 1 1 calc R
O11S O 0.7354(12) 0.6412(9) 0.2683(8) 0.119(4) Uani 0.50 1 d PDU
C11S C 0.7452(12) 0.5740(10) 0.3145(8) 0.073(4) Uani 0.50 1 d PDU
H11S H 0.7978 0.5355 0.3076 0.088 Uiso 0.50 1 calc PR
N11S N 0.6781(8) 0.5490(5) 0.3817(6) 0.046(2) Uani 0.50 1 d PDU
C12S C 0.6970(14) 0.4508(7) 0.4083(10) 0.076(4) Uani 0.50 1 d PDU
H12A H 0.6434 0.4279 0.4410 0.114 Uiso 0.50 1 calc PR
H12B H 0.7763 0.4523 0.4408 0.114 Uiso 0.50 1 calc PR
H12C H 0.6832 0.4111 0.3597 0.114 Uiso 0.50 1 calc PR
C13S C 0.6031(14) 0.6264(10) 0.3768(12) 0.096(5) Uani 0.50 1 d PDU
H13A H 0.5936 0.6397 0.4312 0.145 Uiso 0.50 1 calc PR
H13B H 0.5274 0.6070 0.3394 0.145 Uiso 0.50 1 calc PR
H13C H 0.6415 0.6809 0.3568 0.145 Uiso 0.50 1 calc PR
O21S O 0.5226(13) 0.1057(10) 1.0507(9) 0.120(4) Uani 0.50 1 d PDU
C21S C 0.4681(15) 0.1730(13) 1.0399(9) 0.139(8) Uani 0.50 1 d PDU
H21S H 0.4814 0.2258 1.0742 0.166 Uiso 0.50 1 calc PR
N21S N 0.3740(8) 0.1492(6) 0.9575(6) 0.043(2) Uani 0.50 1 d PDU
C22S C 0.3204(12) 0.2389(7) 0.9479(9) 0.069(4) Uani 0.50 1 d PDU
H22A H 0.3643 0.2829 0.9915 0.104 Uiso 0.50 1 calc PR
H22B H 0.2402 0.2259 0.9514 0.104 Uiso 0.50 1 calc PR
H22C H 0.3232 0.2639 0.8949 0.104 Uiso 0.50 1 calc PR
C23S C 0.2977(17) 0.0593(10) 0.9155(12) 0.122(7) Uani 0.50 1 d PDU
H23A H 0.2240 0.0511 0.9305 0.183 Uiso 0.50 1 calc PR
H23B H 0.3376 0.0079 0.9336 0.183 Uiso 0.50 1 calc PR
H23C H 0.2838 0.0627 0.8561 0.183 Uiso 0.50 1 calc PR

loop_
_atom_site_aniso_label
_atom_site_aniso_U_11
_atom_site_aniso_U_22
_atom_site_aniso_U_33
_atom_site_aniso_U_23
_atom_site_aniso_U_13
_atom_site_aniso_U_12
Co1 0.0263(4) 0.0187(3) 0.0210(4) 0.0025(2) 0.0068(3) 0.0040(3)
Co2 0.0226(5) 0.0179(5) 0.0192(5) 0.0045(3) 0.0074(4) 0.0036(4)
N11 0.023(2) 0.021(2) 0.025(2) 0.0034(17) 0.0048(17) 0.0025(16)
N12 0.030(2) 0.025(2) 0.025(2) 0.0034(17) 0.0114(18) 0.0061(17)
N13 0.023(2) 0.021(2) 0.023(2) -0.0002(16) 0.0073(17) 0.0027(16)
N14 0.031(2) 0.023(2) 0.029(2) 0.0042(18) 0.0097(19) 0.0065(18)
N15 0.084(5) 0.032(3) 0.058(4) -0.005(2) 0.024(3) -0.010(3)
N16 0.038(2) 0.023(2) 0.022(2) 0.0056(17) 0.0069(19) 0.0034(18)
N21 0.027(2) 0.022(2) 0.024(2) 0.0056(16) 0.0099(17) 0.0054(17)
N22 0.027(2) 0.022(2) 0.021(2) 0.0055(16) 0.0096(17) 0.0021(16)
N23 0.030(2) 0.022(2) 0.025(2) 0.0037(17) 0.0114(18) 0.0064(17)
C11 0.029(3) 0.025(3) 0.028(3) 0.005(2) 0.009(2) 0.009(2)
C12 0.037(3) 0.031(3) 0.024(3) 0.005(2) 0.010(2) 0.002(2)
C13 0.031(3) 0.030(3) 0.019(2) 0.001(2) 0.004(2) 0.005(2)
C14 0.029(3) 0.024(3) 0.024(3) 0.001(2) 0.005(2) 0.009(2)
C15 0.028(3) 0.027(3) 0.028(3) 0.000(2) 0.004(2) 0.008(2)
C16 0.033(3) 0.022(3) 0.025(3) 0.001(2) 0.007(2) 0.005(2)
C17 0.046(3) 0.024(3) 0.039(3) -0.005(2) 0.016(3) -0.005(2)
C18 0.060(4) 0.030(3) 0.029(3) 0.001(2) 0.024(3) -0.007(3)
C19 0.033(3) 0.031(3) 0.029(3) 0.002(2) 0.014(2) 0.001(2)
C110 0.036(3) 0.030(3) 0.024(3) 0.001(2) 0.012(2) 0.002(2)
C111 0.030(3) 0.027(3) 0.026(3) -0.001(2) 0.009(2) 0.006(2)
C112 0.042(3) 0.035(3) 0.033(3) -0.001(2) 0.020(3) 0.004(2)
C113 0.044(3) 0.028(3) 0.041(3) -0.008(2) 0.020(3) 0.002(2)
C114 0.035(3) 0.022(3) 0.020(2) -0.001(2) 0.005(2) 0.006(2)
C115 0.032(3) 0.020(2) 0.031(3) 0.001(2) 0.008(2) 0.002(2)
C116 0.030(3) 0.021(2) 0.023(3) 0.001(2) 0.005(2) 0.006(2)
C117 0.040(3) 0.022(3) 0.039(3) 0.002(2) 0.014(3) -0.001(2)
C118 0.036(3) 0.024(3) 0.040(3) 0.003(2) 0.014(2) -0.003(2)
C119 0.031(3) 0.019(2) 0.029(3) 0.002(2) 0.006(2) 0.003(2)
C120 0.027(3) 0.023(3) 0.033(3) 0.007(2) 0.006(2) 0.005(2)
C121 0.049(3) 0.024(3) 0.025(3) 0.005(2) 0.013(2) 0.003(2)
C122 0.061(4) 0.034(3) 0.052(4) -0.005(3) 0.024(3) 0.005(3)
C123 0.095(6) 0.038(4) 0.056(4) -0.012(3) 0.034(4) 0.010(4)
C124 0.061(4) 0.035(3) 0.057(4) -0.001(3) 0.004(3) -0.002(3)
C125 0.042(3) 0.030(3) 0.041(3) -0.004(2) 0.002(3) 0.000(2)
C126 0.045(3) 0.025(3) 0.035(3) -0.005(2) 0.023(3) -0.006(2)
C127 0.060(4) 0.073(5) 0.033(3) -0.017(3) 0.022(3) -0.024(4)
C128 0.083(5) 0.073(5) 0.044(4) -0.022(3) 0.045(4) -0.036(4)
C129 0.101(6) 0.029(3) 0.070(5) 0.002(3) 0.066(5) 0.002(3)
C130 0.088(5) 0.051(4) 0.035(3) 0.008(3) 0.030(3) 0.036(4)
C131 0.048(3) 0.029(3) 0.037(3) 0.002(2) 0.019(3) 0.010(2)
C132 0.029(3) 0.032(3) 0.025(3) 0.002(2) 0.010(2) 0.005(2)
C133 0.038(3) 0.022(3) 0.027(3) 0.006(2) 0.010(2) 0.005(2)
C134 0.031(3) 0.021(3) 0.028(3) 0.001(2) 0.005(2) 0.003(2)
C135 0.041(3) 0.029(3) 0.026(3) 0.006(2) 0.005(2) 0.003(2)
C136 0.049(3) 0.018(3) 0.026(3) 0.004(2) 0.004(2) 0.001(2)
C137 0.023(3) 0.032(3) 0.026(3) 0.005(2) 0.009(2) 0.006(2)
C138 0.040(3) 0.038(3) 0.057(4) 0.017(3) 0.026(3) 0.011(3)
C139 0.051(4) 0.050(4) 0.053(4) 0.028(3) 0.025(3) 0.012(3)
C140 0.044(4) 0.063(4) 0.052(4) 0.010(3) 0.028(3) -0.003(3)
C141 0.061(4) 0.059(4) 0.057(4) 0.007(3) 0.032(3) 0.024(3)
C142 0.053(4) 0.042(3) 0.049(4) 0.007(3) 0.024(3) 0.015(3)
C21 0.037(3) 0.021(3) 0.026(3) 0.010(2) 0.013(2) 0.007(2)
C22 0.038(3) 0.034(3) 0.025(3) 0.008(2) 0.017(2) 0.015(2)
C23 0.039(3) 0.025(3) 0.022(3) 0.008(2) 0.012(2) 0.006(2)
C24 0.028(3) 0.016(2) 0.022(2) 0.0044(18) 0.006(2) 0.0028(19)
C25 0.029(3) 0.018(2) 0.021(2) 0.0039(19) 0.006(2) 0.0009(19)
C26 0.027(3) 0.024(3) 0.030(3) 0.006(2) 0.009(2) 0.006(2)
C27 0.046(3) 0.049(3) 0.040(3) 0.020(3) 0.024(3) 0.030(3)
C28 0.051(4) 0.060(4) 0.056(4) 0.034(3) 0.040(3) 0.036(3)
C29 0.035(3) 0.041(3) 0.030(3) 0.014(2) 0.018(2) 0.015(2)
C210 0.036(3) 0.031(3) 0.033(3) 0.012(2) 0.015(2) 0.013(2)
C211 0.026(3) 0.021(2) 0.027(3) 0.009(2) 0.011(2) 0.005(2)
C212 0.035(3) 0.013(2) 0.028(3) 0.0020(19) 0.007(2) 0.004(2)
C213 0.034(3) 0.028(3) 0.023(3) 0.000(2) 0.007(2) 0.007(2)
C214 0.027(3) 0.024(3) 0.024(3) -0.002(2) 0.006(2) 0.006(2)
C215 0.031(3) 0.024(3) 0.023(3) 0.001(2) 0.003(2) 0.005(2)
C216 0.047(4) 0.056(4) 0.036(3) 0.028(3) 0.024(3) 0.029(3)
C217 0.050(4) 0.104(6) 0.056(4) -0.001(4) 0.030(3) 0.015(4)
C218 0.043(4) 0.201(11) 0.073(6) -0.004(6) 0.031(4) 0.029(6)
C219 0.081(6) 0.150(9) 0.067(5) 0.046(5) 0.052(5) 0.066(6)
C220 0.141(9) 0.090(6) 0.097(7) 0.012(5) 0.083(7) 0.062(6)
C221 0.108(6) 0.066(5) 0.104(6) 0.002(4) 0.081(6) 0.027(4)
O11S 0.119(5) 0.119(5) 0.118(5) 0.004(2) 0.030(2) 0.017(2)
C11S 0.073(4) 0.073(4) 0.074(4) 0.0027(10) 0.0182(14) 0.0114(12)
N11S 0.046(3) 0.045(3) 0.047(3) 0.0022(10) 0.0085(11) 0.0071(11)
C12S 0.076(5) 0.075(5) 0.075(5) 0.003(2) 0.017(2) 0.012(2)
C13S 0.097(6) 0.098(6) 0.096(6) 0.003(2) 0.026(2) 0.015(2)
O21S 0.120(5) 0.120(5) 0.120(5) 0.004(2) 0.030(2) 0.020(2)
C21S 0.139(8) 0.139(8) 0.139(8) 0.0059(11) 0.035(2) 0.0216(16)
N21S 0.042(2) 0.044(2) 0.043(2) 0.0016(10) 0.0112(11) 0.0070(11)
C22S 0.069(4) 0.069(4) 0.070(4) 0.001(2) 0.018(2) 0.010(2)
C23S 0.122(7) 0.121(7) 0.122(7) 0.004(2) 0.029(3) 0.021(2)

loop_
_atom_type_symbol
_atom_type_description
_atom_type_scat_dispersion_real
_atom_type_scat_dispersion_imag
_atom_type_scat_source
C C 0.0033 0.0016 'International Tables Vol C Tables 4.2.6.8 and 6.1.1.4'
H H 0.0000 0.0000 'International Tables Vol C Tables 4.2.6.8 and 6.1.1.4'
N N 0.0061 0.0033 'International Tables Vol C Tables 4.2.6.8 and 6.1.1.4'
O O 0.0106 0.0060 'International Tables Vol C Tables 4.2.6.8 and 6.1.1.4'
Co Co 0.3494 0.9721 'International Tables Vol C Tables 4.2.6.8 and 6.1.1.4'

loop_
_geom_angle_atom_site_label_1
_geom_angle_atom_site_label_2
_geom_angle_atom_site_label_3
_geom_angle
_geom_angle_site_symmetry_1
_geom_angle_site_symmetry_3
N14 Co1 N13 90.08(16) . .
N14 Co1 N12 178.29(16) . .
N13 Co1 N12 89.28(16) . .
N14 Co1 N11 90.13(16) . .
N13 Co1 N11 170.44(15) . .
N12 Co1 N11 90.23(16) . .
N14 Co1 N23 94.17(15) . .
N13 Co1 N23 93.34(15) . .
N12 Co1 N23 87.45(15) . .
N11 Co1 N23 96.17(15) . .
N22 Co2 N22 179.998(1) 2_676 .
N22 Co2 N21 89.61(15) 2_676 .
N22 Co2 N21 90.40(15) . .
N22 Co2 N21 90.39(15) 2_676 2_676
N22 Co2 N21 89.61(15) . 2_676
N21 Co2 N21 179.998(1) . 2_676
N22 Co2 N16 92.58(15) 2_676 2_676
N22 Co2 N16 87.42(15) . 2_676
N21 Co2 N16 86.53(15) . 2_676
N21 Co2 N16 93.47(15) 2_676 2_676
N22 Co2 N16 87.42(15) 2_676 .
N22 Co2 N16 92.58(15) . .
N21 Co2 N16 93.47(15) . .
N21 Co2 N16 86.53(15) 2_676 .
N16 Co2 N16 180.000(1) 2_676 .
C11 N11 C14 104.6(4) . .
C11 N11 Co1 127.5(3) . .
C14 N11 Co1 127.9(3) . .
C16 N12 C19 104.5(4) . .
C16 N12 Co1 127.0(3) . .
C19 N12 Co1 126.8(3) . .
C114 N13 C111 104.7(4) . .
C114 N13 Co1 127.5(3) . .
C111 N13 Co1 127.8(3) . .
C116 N14 C119 104.7(4) . .
C116 N14 Co1 127.6(3) . .
C119 N14 Co1 126.7(3) . .
C124 N15 C123 115.5(5) . .
C135 N16 C134 116.2(4) . 2_666
C135 N16 Co2 119.9(3) . .
C134 N16 Co2 123.0(3) 2_666 .
C24 N21 C21 105.1(4) . .
C24 N21 Co2 127.8(3) . .
C21 N21 Co2 127.1(3) . .
C26 N22 C29 103.9(4) 2_676 .
C26 N22 Co2 128.4(3) 2_676 .
C29 N22 Co2 127.7(3) . .
C213 N23 C214 117.2(4) . .
C213 N23 Co1 117.8(3) . .
C214 N23 Co1 119.9(3) . .
N11 C11 C120 124.8(4) . .
N11 C11 C12 110.2(4) . .
C120 C11 C12 124.9(4) . .
C13 C12 C11 107.4(4) . .
C13 C12 H12 126.3 . .
C11 C12 H12 126.3 . .
C12 C13 C14 106.7(4) . .
C12 C13 H13 126.7 . .
C14 C13 H13 126.7 . .
N11 C14 C15 124.9(4) . .
N11 C14 C13 111.0(4) . .
C15 C14 C13 123.9(4) . .
C16 C15 C14 122.6(4) . .
C16 C15 C121 117.2(4) . .
C14 C15 C121 120.1(4) . .
N12 C16 C15 125.6(4) . .
N12 C16 C17 110.2(4) . .
C15 C16 C17 124.2(4) . .
C18 C17 C16 107.5(4) . .
C18 C17 H17 126.3 . .
C16 C17 H17 126.2 . .
C17 C18 C19 107.4(4) . .
C17 C18 H18 126.3 . .
C19 C18 H18 126.3 . .
N12 C19 C110 124.2(4) . .
N12 C19 C18 110.4(4) . .
C110 C19 C18 125.2(4) . .
C111 C110 C19 122.2(4) . .
C111 C110 C126 119.0(4) . .
C19 C110 C126 118.8(4) . .
C110 C111 N13 125.8(4) . .
C110 C111 C112 124.1(4) . .
N13 C111 C112 110.1(4) . .
C113 C112 C111 107.1(5) . .
C113 C112 H112 126.4 . .
C111 C112 H112 126.4 . .
C112 C113 C114 107.3(4) . .
C112 C113 H113 126.4 . .
C114 C113 H113 126.4 . .
N13 C114 C115 124.5(4) . .
N13 C114 C113 110.6(4) . .
C115 C114 C113 124.5(4) . .
C116 C115 C114 123.0(4) . .
C116 C115 C132 119.7(4) . .
C114 C115 C132 117.2(4) . .
N14 C116 C115 125.4(4) . .
N14 C116 C117 110.7(4) . .
C115 C116 C117 123.8(4) . .
C118 C117 C116 106.3(5) . .
C118 C117 H117 126.9 . .
C116 C117 H117 126.9 . .
C117 C118 C119 107.4(4) . .
C117 C118 H118 126.3 . .
C119 C118 H118 126.3 . .
N14 C119 C120 125.1(4) . .
N14 C119 C118 110.7(4) . .
C120 C119 C118 124.1(4) . .
C119 C120 C11 123.0(4) . .
C119 C120 C137 117.9(4) . .
C11 C120 C137 119.0(4) . .
C122 C121 C125 115.9(5) . .
C122 C121 C15 122.9(5) . .
C125 C121 C15 121.2(5) . .
C123 C122 C121 120.4(6) . .
C123 C122 H122 119.8 . .
C121 C122 H122 119.8 . .
N15 C123 C122 124.4(6) . .
N15 C123 H123 117.8 . .
C122 C123 H123 117.8 . .
N15 C124 C125 124.3(6) . .
N15 C124 H124 117.9 . .
C125 C124 H124 117.9 . .
C124 C125 C121 119.4(5) . .
C124 C125 H125 120.3 . .
C121 C125 H125 120.3 . .
C127 C126 C131 120.0 . .
C127 C126 C110 120.6(3) . .
C131 C126 C110 119.4(3) . .
C126 C127 C128 120.0 . .
C126 C127 H127 120.0 . .
C128 C127 H127 120.0 . .
C129 C128 C127 120.0 . .
C129 C128 H128 120.0 . .
C127 C128 H128 120.0 . .
C130 C129 C128 120.0 . .
C130 C129 H129 120.0 . .
C128 C129 H129 120.0 . .
C131 C130 C129 120.0 . .
C131 C130 H130 120.0 . .
C129 C130 H130 120.0 . .
C130 C131 C126 120.0 . .
C130 C131 H131 120.0 . .
C126 C131 H131 120.0 . .
C136 C132 C133 116.5(4) . .
C136 C132 C115 120.9(4) . .
C133 C132 C115 122.6(4) . .
C134 C133 C132 120.3(5) . .
C134 C133 H133 119.8 . .
C132 C133 H133 119.8 . .
N16 C134 C133 123.4(4) 2_666 .
N16 C134 H134 118.3 2_666 .
C133 C134 H134 118.3 . .
N16 C135 C136 123.8(5) . 2_666
N16 C135 H135 118.1 . .
C136 C135 H135 118.1 2_666 .
C135 C136 C132 119.8(4) 2_666 .
C135 C136 H136 120.1 2_666 .
C132 C136 H136 120.1 . .
C138 C137 C142 118.7(5) . .
C138 C137 C120 120.2(4) . .
C142 C137 C120 121.0(4) . .
C137 C138 C139 121.0(5) . .
C137 C138 H138 119.5 . .
C139 C138 H138 119.5 . .
C140 C139 C138 119.8(5) . .
C140 C139 H139 120.1 . .
C138 C139 H139 120.1 . .
C141 C140 C139 119.3(5) . .
C141 C140 H140 120.4 . .
C139 C140 H140 120.4 . .
C140 C141 C142 121.5(5) . .
C140 C141 H141 119.3 . .
C142 C141 H141 119.3 . .
C141 C142 C137 119.7(5) . .
C141 C142 H142 120.2 . .
C137 C142 H142 120.1 . .
N21 C21 C210 124.6(4) . .
N21 C21 C22 110.4(4) . .
C210 C21 C22 125.0(4) . .
C23 C22 C21 107.0(4) . .
C23 C22 H22 126.5 . .
C21 C22 H22 126.5 . .
C22 C23 C24 107.0(4) . .
C22 C23 H23 126.5 . .
C24 C23 H23 126.5 . .
N21 C24 C25 124.8(4) . .
N21 C24 C23 110.5(4) . .
C25 C24 C23 124.7(4) . .
C24 C25 C26 123.7(4) . .
C24 C25 C211 120.2(4) . .
C26 C25 C211 116.0(4) . .
N22 C26 C25 125.5(4) 2_676 .
N22 C26 C27 111.1(4) 2_676 2_676
C25 C26 C27 123.4(4) . 2_676
C28 C27 C26 106.7(4) . 2_676
C28 C27 H27 126.7 . .
C26 C27 H27 126.7 2_676 .
C27 C28 C29 107.3(4) . .
C27 C28 H28 126.4 . .
C29 C28 H28 126.4 . .
N22 C29 C210 125.2(4) . .
N22 C29 C28 110.9(4) . .
C210 C29 C28 123.8(4) . .
C21 C210 C29 124.7(4) . .
C21 C210 C216 119.2(4) . .
C29 C210 C216 116.1(4) . .
C212 C211 C215 118.3(4) . .
C212 C211 C25 121.9(4) . .
C215 C211 C25 119.8(4) . .
C211 C212 C213 118.2(4) . .
C211 C212 H212 120.9 . .
C213 C212 H212 120.9 . .
N23 C213 C212 123.8(4) . .
N23 C213 H213 118.1 . .
C212 C213 H213 118.1 . .
N23 C214 C215 123.1(4) . .
N23 C214 H214 118.4 . .
C215 C214 H214 118.5 . .
C211 C215 C214 119.1(4) . .
C211 C215 H215 120.5 . .
C214 C215 H215 120.5 . .
C217 C216 C221 120.0 . .
C217 C216 C210 119.6(3) . .
C221 C216 C210 120.2(3) . .
C218 C217 C216 120.0 . .
C218 C217 H217 120.0 . .
C216 C217 H217 120.0 . .
C219 C218 C217 120.0 . .
C219 C218 H218 120.0 . .
C217 C218 H218 120.0 . .
C218 C219 C220 120.0 . .
C218 C219 H219 120.0 . .
C220 C219 H219 120.0 . .
C219 C220 C221 120.0 . .
C219 C220 H220 120.0 . .
C221 C220 H220 120.0 . .
C220 C221 C216 120.0 . .
C220 C221 H221 120.0 . .
C216 C221 H221 120.0 . .
O11S C11S N11S 125.9(12) . .
O11S C11S H11S 117.0 . .
N11S C11S H11S 117.0 . .
C13S N11S C12S 147.8(11) . .
C13S N11S C11S 102.8(10) . .
C12S N11S C11S 107.3(9) . .
N11S C12S H12A 109.5 . .
N11S C12S H12B 109.5 . .
H12A C12S H12B 109.5 . .
N11S C12S H12C 109.5 . .
H12A C12S H12C 109.5 . .
H12B C12S H12C 109.5 . .
N11S C13S H13A 109.5 . .
N11S C13S H13B 109.5 . .
H13A C13S H13B 109.5 . .
N11S C13S H13C 109.5 . .
H13A C13S H13C 109.5 . .
H13B C13S H13C 109.5 . .
O21S C21S N21S 104.8(12) . .
O21S C21S H21S 127.6 . .
N21S C21S H21S 127.6 . .
C22S N21S C21S 99.8(9) . .
C22S N21S C23S 118.7(12) . .
C21S N21S C23S 134.3(12) . .
N21S C22S H22A 109.5 . .
N21S C22S H22B 109.5 . .
H22A C22S H22B 109.5 . .
N21S C22S H22C 109.5 . .
H22A C22S H22C 109.5 . .
H22B C22S H22C 109.5 . .
N21S C23S H23A 110.0 . .
N21S C23S H23B 109.9 . .
H23A C23S H23B 109.1 . .
N21S C23S H23C 109.8 . .
H23A C23S H23C 109.1 . .
H23B C23S H23C 109.1 . .

loop_
_geom_bond_atom_site_label_1
_geom_bond_atom_site_label_2
_geom_bond_distance
_geom_bond_site_symmetry_2
Co1 N14 1.965(4) .
Co1 N13 1.970(4) .
Co1 N12 1.970(4) .
Co1 N11 1.974(4) .
Co1 N23 2.178(4) .
Co2 N22 1.962(4) 2_676
Co2 N22 1.962(4) .
Co2 N21 2.007(4) .
Co2 N21 2.007(4) 2_676
Co2 N16 2.288(4) 2_676
Co2 N16 2.288(4) .
N11 C11 1.374(6) .
N11 C14 1.377(6) .
N12 C16 1.379(6) .
N12 C19 1.395(6) .
N13 C114 1.382(6) .
N13 C111 1.387(6) .
N14 C116 1.361(6) .
N14 C119 1.379(6) .
N15 C124 1.321(8) .
N15 C123 1.339(9) .
N16 C135 1.332(6) .
N16 C134 1.341(6) 2_666
N21 C24 1.378(6) .
N21 C21 1.382(6) .
N22 C26 1.377(6) 2_676
N22 C29 1.388(6) .
N23 C213 1.334(6) .
N23 C214 1.340(6) .
C11 C120 1.401(7) .
C11 C12 1.446(7) .
C12 C13 1.333(7) .
C12 H12 0.9300 .
C13 C14 1.437(6) .
C13 H13 0.9300 .
C14 C15 1.404(7) .
C15 C16 1.399(7) .
C15 C121 1.486(7) .
C16 C17 1.434(7) .
C17 C18 1.337(7) .
C17 H17 0.9300 .
C18 C19 1.422(7) .
C18 H18 0.9300 .
C19 C110 1.412(7) .
C110 C111 1.376(7) .
C110 C126 1.507(5) .
C111 C112 1.440(7) .
C112 C113 1.343(7) .
C112 H112 0.9300 .
C113 C114 1.431(7) .
C113 H113 0.9300 .
C114 C115 1.396(7) .
C115 C116 1.396(7) .
C115 C132 1.505(7) .
C116 C117 1.450(7) .
C117 C118 1.337(7) .
C117 H117 0.9300 .
C118 C119 1.425(7) .
C118 H118 0.9300 .
C119 C120 1.391(7) .
C120 C137 1.499(6) .
C121 C122 1.374(7) .
C121 C125 1.399(8) .
C122 C123 1.362(9) .
C122 H122 0.9300 .
C123 H123 0.9300 .
C124 C125 1.380(8) .
C124 H124 0.9300 .
C125 H125 0.9300 .
C126 C127 1.3900 .
C126 C131 1.3900 .
C127 C128 1.3900 .
C127 H127 0.9300 .
C128 C129 1.3900 .
C128 H128 0.9300 .
C129 C130 1.3900 .
C129 H129 0.9300 .
C130 C131 1.3900 .
C130 H130 0.9300 .
C131 H131 0.9300 .
C132 C136 1.382(7) .
C132 C133 1.383(6) .
C133 C134 1.373(7) .
C133 H133 0.9300 .
C134 N16 1.341(6) 2_666
C134 H134 0.9300 .
C135 C136 1.381(7) 2_666
C135 H135 0.9300 .
C136 C135 1.381(7) 2_666
C136 H136 0.9300 .
C137 C138 1.378(7) .
C137 C142 1.395(7) .
C138 C139 1.391(7) .
C138 H138 0.9300 .
C139 C140 1.389(8) .
C139 H139 0.9300 .
C140 C141 1.360(8) .
C140 H140 0.9300 .
C141 C142 1.388(8) .
C141 H141 0.9300 .
C142 H142 0.9300 .
C21 C210 1.389(7) .
C21 C22 1.434(6) .
C22 C23 1.351(7) .
C22 H22 0.9300 .
C23 C24 1.436(6) .
C23 H23 0.9300 .
C24 C25 1.392(6) .
C25 C26 1.395(6) .
C25 C211 1.496(6) .
C26 N22 1.377(6) 2_676
C26 C27 1.433(7) 2_676
C27 C28 1.343(7) .
C27 C26 1.433(7) 2_676
C27 H27 0.9300 .
C28 C29 1.424(7) .
C28 H28 0.9300 .
C29 C210 1.393(7) .
C210 C216 1.507(5) .
C211 C212 1.388(7) .
C211 C215 1.389(6) .
C212 C213 1.399(6) .
C212 H212 0.9300 .
C213 H213 0.9300 .
C214 C215 1.389(6) .
C214 H214 0.9300 .
C215 H215 0.9300 .
C216 C217 1.3900 .
C216 C221 1.3900 .
C217 C218 1.3900 .
C217 H217 0.9300 .
C218 C219 1.3900 .
C218 H218 0.9300 .
C219 C220 1.3900 .
C219 H219 0.9300 .
C220 C221 1.3900 .
C220 H220 0.9300 .
C221 H221 0.9300 .
O11S C11S 1.250(2) .
C11S N11S 1.539(2) .
C11S H11S 0.9300 .
N11S C13S 1.537(2) .
N11S C12S 1.538(2) .
C12S H12A 0.9600 .
C12S H12B 0.9600 .
C12S H12C 0.9600 .
C13S H13A 0.9600 .
C13S H13B 0.9600 .
C13S H13C 0.9600 .
O21S C21S 1.250(2) .
C21S N21S 1.539(2) .
C21S H21S 0.9300 .
N21S C22S 1.538(2) .
N21S C23S 1.539(2) .
C22S H22A 0.9600 .
C22S H22B 0.9600 .
C22S H22C 0.9600 .
C23S H23A 0.9641 .
C23S H23B 0.9641 .
C23S H23C 0.9641 .

loop_
_geom_torsion_atom_site_label_1
_geom_torsion_atom_site_label_2
_geom_torsion_atom_site_label_3
_geom_torsion_atom_site_label_4
_geom_torsion
_geom_torsion_site_symmetry_1
_geom_torsion_site_symmetry_4
N14 Co1 N11 C11 -3.6(4) . .
N12 Co1 N11 C11 178.0(4) . .
N23 Co1 N11 C11 90.6(4) . .
N14 Co1 N11 C14 173.5(4) . .
N12 Co1 N11 C14 -4.8(4) . .
N23 Co1 N11 C14 -92.3(4) . .
N13 Co1 N12 C16 -178.5(4) . .
N11 Co1 N12 C16 -8.0(4) . .
N23 Co1 N12 C16 88.1(4) . .
N13 Co1 N12 C19 19.2(4) . .
N11 Co1 N12 C19 -170.3(4) . .
N23 Co1 N12 C19 -74.2(4) . .
N14 Co1 N13 C114 -6.2(4) . .
N12 Co1 N13 C114 172.2(4) . .
N11 Co1 N13 C114 85.1(10) . .
N23 Co1 N13 C114 -100.4(4) . .
N14 Co1 N13 C111 177.2(4) . .
N12 Co1 N13 C111 -4.4(4) . .
N23 Co1 N13 C111 83.0(4) . .
N13 Co1 N14 C116 -6.7(4) . .
N11 Co1 N14 C116 -177.1(4) . .
N23 Co1 N14 C116 86.7(4) . .
N13 Co1 N14 C119 -173.8(4) . .
N11 Co1 N14 C119 15.8(4) . .
N23 Co1 N14 C119 -80.4(4) . .
N22 Co2 N16 C135 38.7(4) 2_676 .
N22 Co2 N16 C135 -141.3(4) . .
N21 Co2 N16 C135 -50.8(4) . .
N21 Co2 N16 C135 129.2(4) 2_676 .
N22 Co2 N16 C134 -130.7(4) 2_676 2_666
N22 Co2 N16 C134 49.3(4) . 2_666
N21 Co2 N16 C134 139.8(4) . 2_666
N21 Co2 N16 C134 -40.2(4) 2_676 2_666
N22 Co2 N21 C24 -2.1(4) 2_676 .
N22 Co2 N21 C24 177.9(4) . .
N16 Co2 N21 C24 -94.7(4) 2_676 .
N16 Co2 N21 C24 85.3(4) . .
N22 Co2 N21 C21 175.5(4) 2_676 .
N22 Co2 N21 C21 -4.5(4) . .
N16 Co2 N21 C21 82.9(4) 2_676 .
N16 Co2 N21 C21 -97.1(4) . .
N21 Co2 N22 C26 176.7(4) . 2_676
N21 Co2 N22 C26 -3.3(4) 2_676 2_676
N16 Co2 N22 C26 90.2(4) 2_676 2_676
N16 Co2 N22 C26 -89.8(4) . 2_676
N21 Co2 N22 C29 -0.9(4) . .
N21 Co2 N22 C29 179.1(4) 2_676 .
N16 Co2 N22 C29 -87.4(4) 2_676 .
N16 Co2 N22 C29 92.6(4) . .
N14 Co1 N23 C213 130.8(3) . .
N13 Co1 N23 C213 -138.9(3) . .
N12 Co1 N23 C213 -49.8(3) . .
N11 Co1 N23 C213 40.2(3) . .
N14 Co1 N23 C214 -75.0(4) . .
N13 Co1 N23 C214 15.3(3) . .
N12 Co1 N23 C214 104.5(3) . .
N11 Co1 N23 C214 -165.6(3) . .
C14 N11 C11 C120 174.1(4) . .
Co1 N11 C11 C120 -8.2(6) . .
C14 N11 C11 C12 -3.3(5) . .
Co1 N11 C11 C12 174.4(3) . .
N11 C11 C12 C13 1.8(5) . .
C120 C11 C12 C13 -175.6(4) . .
C11 C12 C13 C14 0.5(5) . .
C11 N11 C14 C15 -171.1(4) . .
Co1 N11 C14 C15 11.3(7) . .
C11 N11 C14 C13 3.6(5) . .
Co1 N11 C14 C13 -174.1(3) . .
C12 C13 C14 N11 -2.6(5) . .
C12 C13 C14 C15 172.1(5) . .
N11 C14 C15 C16 -4.4(7) . .
C13 C14 C15 C16 -178.4(4) . .
N11 C14 C15 C121 171.8(4) . .
C13 C14 C15 C121 -2.2(7) . .
C19 N12 C16 C15 -178.4(5) . .
Co1 N12 C16 C15 16.2(7) . .
C19 N12 C16 C17 2.0(5) . .
Co1 N12 C16 C17 -163.4(3) . .
C14 C15 C16 N12 -9.8(7) . .
C121 C15 C16 N12 173.9(4) . .
C14 C15 C16 C17 169.7(5) . .
C121 C15 C16 C17 -6.6(7) . .
N12 C16 C17 C18 -1.0(6) . .
C15 C16 C17 C18 179.4(5) . .
C16 C17 C18 C19 -0.5(6) . .
C16 N12 C19 C110 171.9(5) . .
Co1 N12 C19 C110 -22.6(7) . .
C16 N12 C19 C18 -2.3(5) . .
Co1 N12 C19 C18 163.1(4) . .
C17 C18 C19 N12 1.8(6) . .
C17 C18 C19 C110 -172.4(5) . .
N12 C19 C110 C111 4.8(8) . .
C18 C19 C110 C111 178.1(5) . .
N12 C19 C110 C126 -175.5(4) . .
C18 C19 C110 C126 -2.1(8) . .
C19 C110 C111 N13 11.7(8) . .
C126 C110 C111 N13 -168.1(4) . .
C19 C110 C111 C112 -171.0(5) . .
C126 C110 C111 C112 9.3(7) . .
C114 N13 C111 C110 173.5(5) . .
Co1 N13 C111 C110 -9.3(7) . .
C114 N13 C111 C112 -4.2(5) . .
Co1 N13 C111 C112 173.0(3) . .
C110 C111 C112 C113 -175.2(5) . .
N13 C111 C112 C113 2.5(6) . .
C111 C112 C113 C114 0.2(6) . .
C111 N13 C114 C115 -169.3(4) . .
Co1 N13 C114 C115 13.5(7) . .
C111 N13 C114 C113 4.3(5) . .
Co1 N13 C114 C113 -172.9(3) . .
C112 C113 C114 N13 -2.9(6) . .
C112 C113 C114 C115 170.7(5) . .
N13 C114 C115 C116 -7.1(7) . .
C113 C114 C115 C116 -179.9(5) . .
N13 C114 C115 C132 170.9(4) . .
C113 C114 C115 C132 -1.9(7) . .
C119 N14 C116 C115 -176.7(4) . .
Co1 N14 C116 C115 13.9(7) . .
C119 N14 C116 C117 3.8(5) . .
Co1 N14 C116 C117 -165.5(3) . .
C114 C115 C116 N14 -7.1(8) . .
C132 C115 C116 N14 175.0(4) . .
C114 C115 C116 C117 172.3(5) . .
C132 C115 C116 C117 -5.7(7) . .
N14 C116 C117 C118 -2.2(6) . .
C115 C116 C117 C118 178.4(5) . .
C116 C117 C118 C119 -0.5(5) . .
C116 N14 C119 C120 172.7(4) . .
Co1 N14 C119 C120 -17.8(7) . .
C116 N14 C119 C118 -4.2(5) . .
Co1 N14 C119 C118 165.3(3) . .
C117 C118 C119 N14 2.9(6) . .
C117 C118 C119 C120 -174.0(5) . .
N14 C119 C120 C11 2.3(7) . .
C118 C119 C120 C11 178.8(5) . .
N14 C119 C120 C137 -174.5(4) . .
C118 C119 C120 C137 2.0(7) . .
N11 C11 C120 C119 11.2(7) . .
C12 C11 C120 C119 -171.9(5) . .
N11 C11 C120 C137 -172.0(4) . .
C12 C11 C120 C137 5.0(7) . .
C16 C15 C121 C122 113.0(6) . .
C14 C15 C121 C122 -63.4(7) . .
C16 C15 C121 C125 -65.4(6) . .
C14 C15 C121 C125 118.2(5) . .
C125 C121 C122 C123 0.9(8) . .
C15 C121 C122 C123 -177.7(5) . .
C124 N15 C123 C122 0.0(10) . .
C121 C122 C123 N15 -1.0(10) . .
C123 N15 C124 C125 1.2(9) . .
N15 C124 C125 C121 -1.3(9) . .
C122 C121 C125 C124 0.2(7) . .
C15 C121 C125 C124 178.8(5) . .
C111 C110 C126 C127 -123.5(4) . .
C19 C110 C126 C127 56.8(5) . .
C111 C110 C126 C131 58.8(5) . .
C19 C110 C126 C131 -121.0(4) . .
C131 C126 C127 C128 0.0 . .
C110 C126 C127 C128 -177.8(4) . .
C126 C127 C128 C129 0.0 . .
C127 C128 C129 C130 0.0 . .
C128 C129 C130 C131 0.0 . .
C129 C130 C131 C126 0.0 . .
C127 C126 C131 C130 0.0 . .
C110 C126 C131 C130 177.8(4) . .
C116 C115 C132 C136 114.7(5) . .
C114 C115 C132 C136 -63.4(6) . .
C116 C115 C132 C133 -63.1(6) . .
C114 C115 C132 C133 118.9(5) . .
C136 C132 C133 C134 1.8(7) . .
C115 C132 C133 C134 179.7(4) . .
C132 C133 C134 N16 -1.3(7) . 2_666
C134 N16 C135 C136 -0.4(7) 2_666 2_666
Co2 N16 C135 C136 -170.5(4) . 2_666
C133 C132 C136 C135 -1.4(7) . 2_666
C115 C132 C136 C135 -179.2(5) . 2_666
C119 C120 C137 C138 67.2(7) . .
C11 C120 C137 C138 -109.8(6) . .
C119 C120 C137 C142 -109.0(6) . .
C11 C120 C137 C142 74.0(6) . .
C142 C137 C138 C139 2.0(9) . .
C120 C137 C138 C139 -174.3(5) . .
C137 C138 C139 C140 -2.2(10) . .
C138 C139 C140 C141 2.4(10) . .
C139 C140 C141 C142 -2.7(10) . .
C140 C141 C142 C137 2.6(10) . .
C138 C137 C142 C141 -2.2(9) . .
C120 C137 C142 C141 174.1(5) . .
C24 N21 C21 C210 -175.7(5) . .
Co2 N21 C21 C210 6.4(7) . .
C24 N21 C21 C22 2.2(5) . .
Co2 N21 C21 C22 -175.8(3) . .
N21 C21 C22 C23 -2.8(6) . .
C210 C21 C22 C23 175.0(5) . .
C21 C22 C23 C24 2.1(6) . .
C21 N21 C24 C25 -179.9(4) . .
Co2 N21 C24 C25 -2.0(7) . .
C21 N21 C24 C23 -0.9(5) . .
Co2 N21 C24 C23 177.1(3) . .
C22 C23 C24 N21 -0.9(6) . .
C22 C23 C24 C25 178.2(5) . .
N21 C24 C25 C26 6.1(8) . .
C23 C24 C25 C26 -172.8(5) . .
N21 C24 C25 C211 -171.1(4) . .
C23 C24 C25 C211 10.0(7) . .
C24 C25 C26 N22 -4.8(8) . 2_676
C211 C25 C26 N22 172.5(4) . 2_676
C24 C25 C26 C27 173.6(5) . 2_676
C211 C25 C26 C27 -9.1(7) . 2_676
C26 C27 C28 C29 0.6(7) 2_676 .
C26 N22 C29 C210 -172.9(5) 2_676 .
Co2 N22 C29 C210 5.1(8) . .
C26 N22 C29 C28 3.1(6) 2_676 .
Co2 N22 C29 C28 -178.8(4) . .
C27 C28 C29 N22 -2.4(7) . .
C27 C28 C29 C210 173.7(6) . .
N21 C21 C210 C29 -1.6(8) . .
C22 C21 C210 C29 -179.2(5) . .
N21 C21 C210 C216 -179.4(4) . .
C22 C21 C210 C216 3.0(8) . .
N22 C29 C210 C21 -4.4(9) . .
C28 C29 C210 C21 -180.0(6) . .
N22 C29 C210 C216 173.5(5) . .
C28 C29 C210 C216 -2.1(8) . .
C24 C25 C211 C212 -68.2(6) . .
C26 C25 C211 C212 114.4(5) . .
C24 C25 C211 C215 114.1(5) . .
C26 C25 C211 C215 -63.3(6) . .
C215 C211 C212 C213 5.6(7) . .
C25 C211 C212 C213 -172.2(4) . .
C214 N23 C213 C212 -4.6(7) . .
Co1 N23 C213 C212 150.4(4) . .
C211 C212 C213 N23 0.0(7) . .
C213 N23 C214 C215 3.6(7) . .
Co1 N23 C214 C215 -150.8(4) . .
C212 C211 C215 C214 -6.6(7) . .
C25 C211 C215 C214 171.3(4) . .
N23 C214 C215 C211 2.0(7) . .
C21 C210 C216 C217 -93.5(5) . .
C29 C210 C216 C217 88.5(5) . .
C21 C210 C216 C221 91.7(5) . .
C29 C210 C216 C221 -86.3(5) . .
C221 C216 C217 C218 0.0 . .
C210 C216 C217 C218 -174.8(4) . .
C216 C217 C218 C219 0.0 . .
C217 C218 C219 C220 0.0 . .
C218 C219 C220 C221 0.0 . .
C219 C220 C221 C216 0.0 . .
C217 C216 C221 C220 0.0 . .
C210 C216 C221 C220 174.8(4) . .
O11S C11S N11S C13S -1(2) . .
O11S C11S N11S C12S 167.5(16) . .
O21S C21S N21S C22S -175.8(15) . .
O21S C21S N21S C23S 36(3) . .
